data_7241089
loop_
_publ_author_name
'Braun, Doris Elfriede'
'Lampl, Martin'
'Kahlenberg, Volker'
'Wurst, Klaus'
'Schottenberger, Herwig'
'Hummel, Michael'
'Griesser, Ulrich J.'

_publ_section_title
;
 2-Mercaptoimidazolium halides: structural diversity, stability and
 spontaneous racemisation
;
_journal_name_full CrystEngComm
_journal_paper_doi 10.1039/D0CE00774A
_journal_year 2020
_chemical_formula_moiety 'C7 H11 N2 O S, Cl '
_chemical_formula_sum 'C7 H11 Cl N2 O S'
_chemical_formula_weight 206.70
_space_group_IT_number 15
_space_group_name_Hall '-C 2yc'
_space_group_name_H-M_alt 'C 1 2/c 1'
_symmetry_cell_setting monoclinic
_symmetry_Int_Tables_number 15
_symmetry_space_group_name_Hall '-C 2yc'
_symmetry_space_group_name_H-M 'C 1 2/c 1'
_atom_sites_solution_hydrogens mixed
_audit_conform_dict_location ftp://ftp.iucr.org/pub/cif_core.dic
_audit_conform_dict_name cif_core.dic
_audit_conform_dict_version 2.4.3
_audit_creation_date 2014-06-19T17:51:19-00:00
_audit_creation_method 'WinGX routine CIF_UPDATE'
_audit_update_record
;
2020-05-27 deposited with the CCDC.	2020-08-21 downloaded from the CCDC.
;
_cell_angle_alpha 90
_cell_angle_beta 111.270(2)
_cell_angle_gamma 90
_cell_formula_units_Z 8
_cell_length_a 11.1116(2)
_cell_length_b 14.6502(3)
_cell_length_c 12.1138(4)
_cell_measurement_reflns_used 8123
_cell_measurement_temperature 233(2)
_cell_measurement_theta_max 27.485
_cell_measurement_theta_min 0.998
_cell_measurement_wavelength 0.71073
_cell_volume 1837.64(8)
_computing_molecular_graphics 'Ortep for Windows (Farrugia, 2012)'
_computing_publication_material 'WinGX publication routines (Farrugia, 2012)'
_computing_structure_refinement 'SHELXL-2013 (Sheldrick, 2013)'
_diffrn_ambient_temperature 233(2)
_diffrn_measured_fraction_theta_full 0.993
_diffrn_measured_fraction_theta_max 0.994
_diffrn_measurement_device_type 'Kappa CCD'
_diffrn_measurement_method 'phi- and omega-scans'
_diffrn_radiation_monochromator graphite
_diffrn_radiation_probe x-ray
_diffrn_radiation_source 'fine-focus sealed tube'
_diffrn_radiation_type MoK\a
_diffrn_radiation_wavelength 0.71073
_diffrn_reflns_av_R_equivalents 0.0203
_diffrn_reflns_Laue_measured_fraction_full 0.993
_diffrn_reflns_Laue_measured_fraction_max 0.994
_diffrn_reflns_limit_h_max 14
_diffrn_reflns_limit_h_min -14
_diffrn_reflns_limit_k_max 18
_diffrn_reflns_limit_k_min -18
_diffrn_reflns_limit_l_max 15
_diffrn_reflns_limit_l_min -15
_diffrn_reflns_number 7134
_diffrn_reflns_point_group_measured_fraction_full 0.993
_diffrn_reflns_point_group_measured_fraction_max 0.994
_diffrn_reflns_theta_full 26
_diffrn_reflns_theta_max 27.492
_diffrn_reflns_theta_min 2.409
_exptl_absorpt_coefficient_mu 0.596
_exptl_absorpt_correction_type none
_exptl_crystal_colour colorless
_exptl_crystal_density_diffrn 1.494
_exptl_crystal_density_method 'not measured'
_exptl_crystal_description prism
_exptl_crystal_F_000 864
_exptl_crystal_recrystallization_method 'Re-crystallisation from solvent: methanol'
_exptl_crystal_size_max 0.4
_exptl_crystal_size_mid 0.4
_exptl_crystal_size_min 0.25
_refine_diff_density_max 0.253
_refine_diff_density_min -0.247
_refine_diff_density_rms 0.041
_refine_ls_extinction_coef 0.0062(13)
_refine_ls_extinction_expression Fc^*^=kFc[1+0.001xFc^2^\l^3^/sin(2\q)]^-1/4^
_refine_ls_extinction_method SHELXL
_refine_ls_goodness_of_fit_ref 1.046
_refine_ls_hydrogen_treatment mixed
_refine_ls_matrix_type full
_refine_ls_number_constraints 0
_refine_ls_number_parameters 115
_refine_ls_number_reflns 2099
_refine_ls_number_restraints 1
_refine_ls_restrained_S_all 1.046
_refine_ls_R_factor_all 0.0311
_refine_ls_R_factor_gt 0.0287
_refine_ls_shift/su_max 0.001
_refine_ls_shift/su_mean 0
_refine_ls_structure_factor_coef Fsqd
_refine_ls_weighting_details 'w=1/[\s^2^(Fo^2^)+(0.0327P)^2^+1.6045P] where P=(Fo^2^+2Fc^2^)/3'
_refine_ls_weighting_scheme calc
_refine_ls_wR_factor_gt 0.0731
_refine_ls_wR_factor_ref 0.0747
_reflns_number_gt 1937
_reflns_number_total 2099
_reflns_threshold_expression 'I > 2\s(I)'
_cod_data_source_file d0ce00774a2.cif
_cod_data_source_block shelx_CCDC1
_cod_original_sg_symbol_H-M 'C 2/c'
_cod_original_formula_sum 'C7 H11 Cl N2 O S '
_cod_database_code 7241089
_shelx_estimated_absorpt_t_min 0.797
_shelx_estimated_absorpt_t_max 0.865

loop_
_symmetry_equiv_pos_as_xyz
'x, y, z'
'-x, y, -z+1/2'
'x+1/2, y+1/2, z'
'-x+1/2, y+1/2, -z+1/2'
'-x, -y, -z'
'x, -y, z-1/2'
'-x+1/2, -y+1/2, -z'
'x+1/2, -y+1/2, z-1/2'

loop_
_atom_site_label
_atom_site_type_symbol
_atom_site_fract_x
_atom_site_fract_y
_atom_site_fract_z
_atom_site_U_iso_or_equiv
_atom_site_adp_type
_atom_site_occupancy
_atom_site_calc_flag
_atom_site_disorder_assembly
_atom_site_disorder_group
C1 C 0.34232(13) 0.79614(10) 0.65795(12) 0.0285(3) Uani 1 d . .
H1 H 0.2957 0.8212 0.7017 0.034 Uiso 1 calc . .
C2 C 0.35922(13) 0.70675(10) 0.64222(12) 0.0290(3) Uani 1 d . .
H2 H 0.3263 0.6578 0.6728 0.035 Uiso 1 calc . .
C3 C 0.47765(14) 0.61445(9) 0.53652(13) 0.0308(3) Uani 1 d . .
H3A H 0.4094 0.5905 0.4658 0.037 Uiso 1 calc . .
H3B H 0.4943 0.5692 0.6 0.037 Uiso 1 calc . .
C4 C 0.59965(15) 0.62897(9) 0.50996(13) 0.0329(3) Uani 1 d . .
H4 H 0.6205 0.571 0.4788 0.039 Uiso 1 calc . .
C5 C 0.58055(17) 0.70214(10) 0.41653(13) 0.0361(3) Uani 1 d . .
H5A H 0.5059 0.6859 0.346 0.043 Uiso 1 calc . .
H5B H 0.6567 0.7037 0.3939 0.043 Uiso 1 calc . .
C6 C 0.46151(12) 0.78457(9) 0.54635(11) 0.0239(3) Uani 1 d . .
C7 C 0.41370(15) 0.94385(9) 0.58828(13) 0.0332(3) Uani 1 d . .
H7A H 0.5035 0.9626 0.6145 0.05 Uiso 1 calc . .
H7B H 0.3726 0.9725 0.6377 0.05 Uiso 1 calc . .
H7C H 0.3697 0.9623 0.5066 0.05 Uiso 1 calc . .
H1O H 0.718(2) 0.6090(13) 0.6594(18) 0.063(7) Uiso 1 d . .
N1 N 0.40661(10) 0.84434(7) 0.59752(9) 0.0253(2) Uani 1 d . .
N2 N 0.43401(10) 0.70008(7) 0.57266(10) 0.0250(2) Uani 1 d . .
O1 O 0.70631(10) 0.65284(7) 0.61297(10) 0.0354(3) Uani 1 d . .
S1 S 0.55497(4) 0.81534(2) 0.46570(3) 0.03563(14) Uani 1 d . .
Cl1 Cl 0.71363(4) 0.48335(2) 0.77188(3) 0.03704(14) Uani 1 d . .

loop_
_atom_site_aniso_label
_atom_site_aniso_U_11
_atom_site_aniso_U_22
_atom_site_aniso_U_33
_atom_site_aniso_U_23
_atom_site_aniso_U_13
_atom_site_aniso_U_12
C1 0.0247(6) 0.0373(7) 0.0259(6) 0.0041(5) 0.0121(5) -0.0003(5)
C2 0.0259(6) 0.0350(7) 0.0264(6) 0.0057(5) 0.0099(5) -0.0049(5)
C3 0.0373(7) 0.0211(6) 0.0324(7) -0.0013(5) 0.0106(6) -0.0035(5)
C4 0.0439(8) 0.0240(6) 0.0341(7) -0.0036(5) 0.0182(6) 0.0006(6)
C5 0.0506(9) 0.0350(7) 0.0289(7) -0.0020(6) 0.0219(6) 0.0010(6)
C6 0.0259(6) 0.0239(6) 0.0224(6) 0.0027(5) 0.0094(5) -0.0006(5)
C7 0.0393(8) 0.0245(6) 0.0394(8) 0.0014(6) 0.0185(6) 0.0018(6)
N1 0.0265(5) 0.0255(5) 0.0252(5) 0.0024(4) 0.0111(4) 0.0005(4)
N2 0.0263(5) 0.0243(5) 0.0241(5) 0.0023(4) 0.0088(4) -0.0027(4)
O1 0.0358(6) 0.0344(5) 0.0373(6) 0.0054(4) 0.0147(5) 0.0011(4)
S1 0.0503(3) 0.0261(2) 0.0437(2) 0.00690(14) 0.03280(19) 0.00241(14)
Cl1 0.0472(2) 0.0327(2) 0.0346(2) 0.00362(13) 0.01882(17) 0.00879(14)

loop_
_atom_type_symbol
_atom_type_description
_atom_type_scat_dispersion_real
_atom_type_scat_dispersion_imag
_atom_type_scat_source
C C 0.0033 0.0016 'International Tables Vol C Tables 4.2.6.8 and 6.1.1.4'
H H 0 0 'International Tables Vol C Tables 4.2.6.8 and 6.1.1.4'
N N 0.0061 0.0033 'International Tables Vol C Tables 4.2.6.8 and 6.1.1.4'
O O 0.0106 0.006 'International Tables Vol C Tables 4.2.6.8 and 6.1.1.4'
S S 0.1246 0.1234 'International Tables Vol C Tables 4.2.6.8 and 6.1.1.4'
Cl Cl 0.1484 0.1585 'International Tables Vol C Tables 4.2.6.8 and 6.1.1.4'

loop_
_geom_angle_atom_site_label_1
_geom_angle_atom_site_label_2
_geom_angle_atom_site_label_3
_geom_angle
_geom_angle_site_symmetry_1
_geom_angle_site_symmetry_3
_geom_angle_publ_flag
C2 C1 N1 107.19(12) . . ?
C2 C1 H1 126.4 . . ?
N1 C1 H1 126.4 . . ?
C1 C2 N2 107.46(11) . . ?
C1 C2 H2 126.3 . . ?
N2 C2 H2 126.3 . . ?
N2 C3 C4 111.14(11) . . ?
N2 C3 H3A 109.4 . . ?
C4 C3 H3A 109.4 . . ?
N2 C3 H3B 109.4 . . ?
C4 C3 H3B 109.4 . . ?
H3A C3 H3B 108 . . ?
O1 C4 C5 109.17(12) . . ?
O1 C4 C3 111.94(11) . . ?
C5 C4 C3 111.30(12) . . ?
O1 C4 H4 108.1 . . ?
C5 C4 H4 108.1 . . ?
C3 C4 H4 108.1 . . ?
C4 C5 S1 113.34(10) . . ?
C4 C5 H5A 108.9 . . ?
S1 C5 H5A 108.9 . . ?
C4 C5 H5B 108.9 . . ?
S1 C5 H5B 108.9 . . ?
H5A C5 H5B 107.7 . . ?
N1 C6 N2 108.17(11) . . ?
N1 C6 S1 124.05(10) . . ?
N2 C6 S1 127.75(10) . . ?
N1 C7 H7A 109.5 . . ?
N1 C7 H7B 109.5 . . ?
H7A C7 H7B 109.5 . . ?
N1 C7 H7C 109.5 . . ?
H7A C7 H7C 109.5 . . ?
H7B C7 H7C 109.5 . . ?
C6 N1 C1 108.62(11) . . ?
C6 N1 C7 124.61(11) . . ?
C1 N1 C7 126.77(11) . . ?
C6 N2 C2 108.56(11) . . ?
C6 N2 C3 126.13(11) . . ?
C2 N2 C3 125.30(11) . . ?
C4 O1 H1O 106.2(16) . . ?
C6 S1 C5 98.33(7) . . ?

loop_
_geom_bond_atom_site_label_1
_geom_bond_atom_site_label_2
_geom_bond_distance
_geom_bond_site_symmetry_2
_geom_bond_publ_flag
C1 C2 1.346(2) . ?
C1 N1 1.3872(16) . ?
C1 H1 0.94 . ?
C2 N2 1.3850(17) . ?
C2 H2 0.94 . ?
C3 N2 1.4678(17) . ?
C3 C4 1.518(2) . ?
C3 H3A 0.98 . ?
C3 H3B 0.98 . ?
C4 O1 1.4181(18) . ?
C4 C5 1.517(2) . ?
C4 H4 0.99 . ?
C5 S1 1.8190(15) . ?
C5 H5A 0.98 . ?
C5 H5B 0.98 . ?
C6 N1 1.3407(16) . ?
C6 N2 1.3408(16) . ?
C6 S1 1.7241(13) . ?
C7 N1 1.4664(17) . ?
C7 H7A 0.97 . ?
C7 H7B 0.97 . ?
C7 H7C 0.97 . ?
O1 H1O 0.833(16) . ?
